data_7235265
loop_
_publ_author_name
'Dutta, Jayita'
'Bhattacharya, Samaresh'

_publ_section_title
;
 Controlled interaction of benzaldehyde thiosemicarbazones with palladium:
 formation of bis-complexes with cis-geometry and organopalladium
 complexes, and their catalytic application in C--C and C--N coupling
;
_journal_issue 27
_journal_name_full 'RSC Advances'
_journal_page_first 10707
_journal_paper_doi 10.1039/c3ra40829a
_journal_volume 3
_journal_year 2013
_chemical_formula_sum 'C26 H22 N3 O P Pd S'
_chemical_formula_weight 561.91
_space_group_IT_number 2
_space_group_name_Hall '-P 1'
_space_group_name_H-M_alt 'P -1'
_symmetry_space_group_name_H-M 'P -1'
_atom_sites_solution_hydrogens geom
_atom_sites_solution_primary direct
_atom_sites_solution_secondary difmap
_audit_creation_method SHELXL-97
_cell_angle_alpha 100.477(5)
_cell_angle_beta 93.419(6)
_cell_angle_gamma 96.826(5)
_cell_formula_units_Z 4
_cell_length_a 9.9825(10)
_cell_length_b 10.0841(10)
_cell_length_c 26.259(3)
_cell_measurement_temperature 296(2)
_cell_volume 2571.9(5)
_computing_structure_refinement 'SHELXL-97 (Sheldrick, 2008)'
_computing_structure_solution 'SHELXS-97 (Sheldrick, 2008)'
_diffrn_ambient_temperature 296(2)
_diffrn_measured_fraction_theta_full 0.959
_diffrn_measured_fraction_theta_max 0.959
_diffrn_radiation_monochromator graphite
_diffrn_radiation_source 'fine-focus sealed tube'
_diffrn_radiation_type MoK\a
_diffrn_radiation_wavelength 0.71073
_diffrn_reflns_av_R_equivalents 0.0691
_diffrn_reflns_av_sigmaI/netI 0.0628
_diffrn_reflns_limit_h_max 11
_diffrn_reflns_limit_h_min -11
_diffrn_reflns_limit_k_max 11
_diffrn_reflns_limit_k_min -10
_diffrn_reflns_limit_l_max 29
_diffrn_reflns_limit_l_min -29
_diffrn_reflns_number 28006
_diffrn_reflns_theta_full 23.61
_diffrn_reflns_theta_max 23.61
_diffrn_reflns_theta_min 0.79
_exptl_absorpt_coefficient_mu 0.887
_exptl_absorpt_correction_T_max 0.883
_exptl_absorpt_correction_T_min 0.852
_exptl_absorpt_correction_type multi-scan
_exptl_crystal_density_diffrn 1.451
_exptl_crystal_density_method 'not measured'
_exptl_crystal_F_000 1136
_exptl_crystal_size_max 0.25
_exptl_crystal_size_mid 0.24
_exptl_crystal_size_min 0.24
_refine_diff_density_max 3.208
_refine_diff_density_min -3.743
_refine_diff_density_rms '0.314 </pre></body></html>'
_refine_ls_extinction_method none
_refine_ls_goodness_of_fit_ref 1.319
_refine_ls_hydrogen_treatment constr
_refine_ls_matrix_type full
_refine_ls_number_parameters 426
_refine_ls_number_reflns 7388
_refine_ls_number_restraints 0
_refine_ls_restrained_S_all 1.319
_refine_ls_R_factor_all 0.2105
_refine_ls_R_factor_gt 0.2018
_refine_ls_shift/su_max 0.019
_refine_ls_shift/su_mean 0.001
_refine_ls_structure_factor_coef Fsqd
_refine_ls_weighting_details 'calc w=1/[\s^2^(Fo^2^)+(0.1070P)^2^+244.6898P] where P=(Fo^2^+2Fc^2^)/3'
_refine_ls_weighting_scheme calc
_refine_ls_wR_factor_gt 0.4921
_refine_ls_wR_factor_ref 0.4961
_reflns_number_gt 6491
_reflns_number_total 7388
_reflns_threshold_expression &gt;2sigma(I)
_cod_data_source_file c3ra40829a.cif
_cod_data_source_block jd12
_cod_depositor_comments
;
The following automatic conversions were performed:

data item '_exptl_absorpt_correction_type' value 'Multi-Scan' was
changed to 'multi-scan' in accordance with the
/home/saulius/struct/COD-crude-data/automatic-downloads/DataCite-retrospective/RSC/depositions/lib/dictionaries/cif_core.dic
dictionary named 'cif_core.dic' version 2.4.2 last updated on
2011-04-26.

Automatic conversion script
Id: cif_fix_values 6909 2019-04-08 15:41:33Z antanas 
;
_cod_original_sg_symbol_H-M P-1
_cod_database_code 7235265

loop_
_symmetry_equiv_pos_as_xyz
'x, y, z'
'-x, -y, -z'

loop_
_atom_site_label
_atom_site_type_symbol
_atom_site_fract_x
_atom_site_fract_y
_atom_site_fract_z
_atom_site_U_iso_or_equiv
_atom_site_adp_type
_atom_site_occupancy
_atom_site_symmetry_multiplicity
_atom_site_calc_flag
_atom_site_refinement_flags
Pd1 Pd 0.3789(2) 0.3671(2) 0.09367(10) 0.0405(7) Uani 1 1 d .
Pd2 Pd 0.6756(2) 1.1018(2) 0.41217(10) 0.0397(7) Uani 1 1 d .
S1 S 0.1563(8) 0.2592(8) 0.0820(4) 0.050(2) Uani 1 1 d .
S2 S 0.7852(8) 1.3264(7) 0.4276(3) 0.0409(19) Uani 1 1 d .
P1 P 0.4743(7) 0.2318(7) 0.1401(3) 0.0330(18) Uani 1 1 d .
P2 P 0.8237(7) 0.9929(8) 0.3637(3) 0.0326(17) Uani 1 1 d .
O1S O 0.971(6) 0.498(4) 0.2146(17) 0.19(3) Uani 1 1 d .
O2S O 0.212(5) 0.590(6) 0.250(3) 0.21(3) Uani 1 1 d .
N1 N 0.2904(19) 0.497(2) 0.0542(8) 0.021(5) Uani 1 1 d .
N2 N 0.1581(19) 0.482(2) 0.0381(10) 0.035(6) Uani 1 1 d .
C8 C 0.090(3) 0.376(3) 0.0482(12) 0.041(7) Uani 1 1 d .
N5 N 0.536(3) 1.333(3) 0.4651(11) 0.047(7) Uani 1 1 d .
N4 N 0.5267(19) 1.1935(19) 0.4508(7) 0.017(4) Uiso 1 1 d .
N3 N -0.042(2) 0.344(3) 0.0301(12) 0.053(8) Uani 1 1 d .
H3A H -0.0793 0.3944 0.0120 0.063 Uiso 1 1 calc R
H3B H -0.0886 0.2722 0.0367 0.063 Uiso 1 1 calc R
C7 C 0.377(3) 0.599(3) 0.0447(11) 0.042(8) Uani 1 1 d .
H7 H 0.3488 0.6647 0.0275 0.050 Uiso 1 1 calc R
C1 C 0.521(4) 0.601(3) 0.0630(11) 0.051(10) Uani 1 1 d .
C2 C 0.557(2) 0.493(3) 0.0892(12) 0.039(8) Uani 1 1 d .
C3 C 0.682(4) 0.482(3) 0.1028(13) 0.054(9) Uani 1 1 d .
H3 H 0.7034 0.4135 0.1202 0.065 Uiso 1 1 calc R
C4 C 0.795(2) 0.586(3) 0.0891(14) 0.045(9) Uani 1 1 d .
H4 H 0.8858 0.5779 0.0955 0.054 Uiso 1 1 calc R
C5 C 0.752(4) 0.695(3) 0.0660(14) 0.049(9) Uani 1 1 d .
H5 H 0.8149 0.7653 0.0602 0.059 Uiso 1 1 calc R
C6 C 0.619(4) 0.695(4) 0.0530(13) 0.053(9) Uani 1 1 d .
H6 H 0.5940 0.7630 0.0363 0.064 Uiso 1 1 calc R
C111 C 0.6145(8) 0.1569(7) 0.1092(3) 0.038(7) Uiso 1 1 d G
C112 C 0.6046(9) 0.1236(8) 0.0553(3) 0.057(10) Uani 1 1 d G
H112 H 0.5300 0.1424 0.0362 0.069 Uiso 1 1 calc R
C113 C 0.7060(10) 0.0623(8) 0.0299(3) 0.062(10) Uani 1 1 d G
H113 H 0.6993 0.0400 -0.0062 0.074 Uiso 1 1 calc R
C114 C 0.8174(10) 0.0342(8) 0.0584(4) 0.066(11) Uani 1 1 d G
H114 H 0.8853 -0.0068 0.0415 0.079 Uiso 1 1 calc R
C115 C 0.8274(9) 0.0675(7) 0.1124(4) 0.073(13) Uani 1 1 d G
H115 H 0.9019 0.0487 0.1315 0.087 Uiso 1 1 calc R
C116 C 0.7259(8) 0.1288(7) 0.1378(3) 0.057(10) Uani 1 1 d G
H116 H 0.7326 0.1511 0.1739 0.068 Uiso 1 1 calc R
C131 C 0.5347(6) 0.3106(6) 0.2067(3) 0.036(7) Uani 1 1 d G
C132 C 0.5528(7) 0.2329(5) 0.2445(3) 0.052(9) Uani 1 1 d G
H132 H 0.5365 0.1385 0.2358 0.062 Uiso 1 1 calc R
C133 C 0.5951(7) 0.2963(6) 0.2955(3) 0.054(9) Uani 1 1 d G
H133 H 0.6072 0.2442 0.3208 0.065 Uiso 1 1 calc R
C134 C 0.6194(6) 0.4374(6) 0.3085(2) 0.076(13) Uani 1 1 d G
H134 H 0.6478 0.4798 0.3425 0.091 Uiso 1 1 calc R
C135 C 0.6014(5) 0.5151(5) 0.2706(2) 0.078(14) Uani 1 1 d G
H135 H 0.6177 0.6095 0.2793 0.094 Uiso 1 1 calc R
C136 C 0.5590(6) 0.4517(6) 0.2197(2) 0.052(9) Uani 1 1 d G
H136 H 0.5469 0.5037 0.1944 0.062 Uiso 1 1 calc R
C121 C 0.3558(8) 0.0866(7) 0.1508(3) 0.035(7) Uani 1 1 d G
C122 C 0.3575(9) -0.0466(7) 0.1253(3) 0.077(13) Uani 1 1 d G
H122 H 0.4241 -0.0672 0.1030 0.093 Uiso 1 1 calc R
C123 C 0.2596(9) -0.1492(7) 0.1333(4) 0.12(2) Uani 1 1 d G
H123 H 0.2607 -0.2384 0.1163 0.146 Uiso 1 1 calc R
C124 C 0.1600(9) -0.1185(7) 0.1667(4) 0.095(15) Uiso 1 1 d G
H124 H 0.0944 -0.1872 0.1720 0.113 Uiso 1 1 calc R
C125 C 0.1583(8) 0.0147(8) 0.1921(4) 0.063(10) Uiso 1 1 d G
H125 H 0.0916 0.0352 0.2145 0.076 Uiso 1 1 calc R
C126 C 0.2562(7) 0.1173(7) 0.1842(3) 0.058(10) Uani 1 1 d G
H126 H 0.2551 0.2064 0.2012 0.070 Uiso 1 1 calc R
C16 C 0.6485(9) 1.4005(7) 0.4568(3) 0.044(8) Uani 1 1 d G
C15 C 0.4211(7) 1.1141(8) 0.4572(3) 0.037(7) Uani 1 1 d G
H15 H 0.3480 1.1464 0.4735 0.045 Uiso 1 1 calc R
C9 C 0.4235(7) 0.9736(8) 0.4377(3) 0.042(8) Uani 1 1 d G
C10 C 0.5490(6) 0.9222(7) 0.4105(2) 0.028(6) Uani 1 1 d G
C11 C 0.5491(6) 0.7937(6) 0.3950(2) 0.053(9) Uani 1 1 d G
H11 H 0.6236 0.7636 0.3791 0.063 Uiso 1 1 calc R
C12 C 0.4391(6) 0.6958(7) 0.4012(2) 0.048(9) Uani 1 1 d G
H12 H 0.4425 0.6044 0.3879 0.058 Uiso 1 1 calc R
C13 C 0.3264(7) 0.7325(8) 0.4266(3) 0.057(10) Uani 1 1 d G
H13 H 0.2602 0.6663 0.4333 0.069 Uiso 1 1 calc R
C14 C 0.3140(7) 0.8787(8) 0.4426(3) 0.058(10) Uani 1 1 d G
H14 H 0.2351 0.9065 0.4556 0.070 Uiso 1 1 calc R
N6 N 0.6705(10) 1.5338(7) 0.4723(4) 0.057(8) Uiso 1 1 d G
H6A H 0.6101 1.5758 0.4880 0.068 Uiso 1 1 calc R
H6B H 0.7453 1.5787 0.4668 0.068 Uiso 1 1 calc R
C221 C 0.7519(6) 0.9197(5) 0.2976(2) 0.038(7) Uani 1 1 d G
C222 C 0.8349(7) 0.8755(6) 0.2590(3) 0.063(11) Uani 1 1 d G
H222 H 0.9279 0.8827 0.2668 0.076 Uiso 1 1 calc R
C223 C 0.7789(8) 0.8206(6) 0.2088(2) 0.053(9) Uani 1 1 d G
H223 H 0.8344 0.7911 0.1830 0.064 Uiso 1 1 calc R
C224 C 0.6399(8) 0.8099(6) 0.1971(2) 0.061(10) Uani 1 1 d G
H224 H 0.6024 0.7731 0.1635 0.073 Uiso 1 1 calc R
C225 C 0.5569(7) 0.8540(6) 0.2356(2) 0.065(11) Uani 1 1 d G
H225 H 0.4639 0.8468 0.2278 0.078 Uiso 1 1 calc R
C226 C 0.6129(6) 0.9089(6) 0.2859(2) 0.045(8) Uani 1 1 d G
H226 H 0.5574 0.9385 0.3117 0.054 Uiso 1 1 calc R
C231 C 0.8856(6) 0.8594(6) 0.3919(3) 0.047(8) Uani 1 1 d G
C232 C 0.9023(7) 0.8820(7) 0.4458(3) 0.058(10) Uani 1 1 d G
H232 H 0.8827 0.9630 0.4653 0.070 Uiso 1 1 calc R
C233 C 0.9484(8) 0.7835(8) 0.4707(3) 0.065(11) Uani 1 1 d G
H233 H 0.9596 0.7986 0.5068 0.078 Uiso 1 1 calc R
C234 C 0.9777(8) 0.6624(8) 0.4416(3) 0.080(15) Uani 1 1 d G
H234 H 1.0085 0.5965 0.4582 0.096 Uiso 1 1 calc R
C235 C 0.9609(6) 0.6399(7) 0.3876(3) 0.078(12) Uiso 1 1 d G
H235 H 0.9805 0.5589 0.3682 0.093 Uiso 1 1 calc R
C236 C 0.9149(5) 0.7384(6) 0.3628(3) 0.047(8) Uani 1 1 d G
H236 H 0.9037 0.7233 0.3267 0.056 Uiso 1 1 calc R
C211 C 0.9753(7) 1.0964(6) 0.3509(3) 0.053(9) Uani 1 1 d G
C212 C 1.1036(6) 1.0644(7) 0.3630(4) 0.070(12) Uani 1 1 d G
H212 H 1.1131 0.9893 0.3782 0.084 Uiso 1 1 calc R
C213 C 1.2177(7) 1.1448(8) 0.3524(4) 0.104(17) Uiso 1 1 d G
H213 H 1.3035 1.1234 0.3605 0.125 Uiso 1 1 calc R
C214 C 1.2035(9) 1.2571(8) 0.3297(4) 0.086(14) Uiso 1 1 d G
H214 H 1.2798 1.3108 0.3226 0.103 Uiso 1 1 calc R
C215 C 1.0752(9) 1.2890(7) 0.3175(4) 0.13(3) Uani 1 1 d G
H215 H 1.0657 1.3641 0.3023 0.153 Uiso 1 1 calc R
C216 C 0.9611(8) 1.2087(6) 0.3282(3) 0.066(11) Uani 1 1 d G
H216 H 0.8752 1.2300 0.3200 0.079 Uiso 1 1 calc R

loop_
_atom_site_aniso_label
_atom_site_aniso_U_11
_atom_site_aniso_U_22
_atom_site_aniso_U_33
_atom_site_aniso_U_23
_atom_site_aniso_U_13
_atom_site_aniso_U_12
Pd1 0.0290(13) 0.0396(15) 0.0550(16) 0.0184(12) -0.0089(10) 0.0047(10)
Pd2 0.0375(14) 0.0316(14) 0.0493(15) 0.0025(11) 0.0052(11) 0.0088(10)
S1 0.031(4) 0.037(5) 0.087(6) 0.029(4) -0.009(4) 0.006(3)
S2 0.033(4) 0.018(4) 0.072(5) 0.002(3) 0.012(4) 0.012(3)
P1 0.019(4) 0.025(4) 0.059(5) 0.018(3) -0.005(3) 0.008(3)
P2 0.026(4) 0.030(4) 0.042(4) 0.003(3) 0.001(3) 0.010(3)
O1S 0.29(6) 0.12(3) 0.14(3) -0.03(3) -0.12(4) 0.15(4)
O2S 0.14(4) 0.21(6) 0.36(8) 0.22(6) 0.08(5) 0.03(4)
N1 0.010(10) 0.022(11) 0.042(13) 0.031(10) 0.004(9) 0.001(8)
N2 -0.003(10) 0.046(15) 0.069(17) 0.024(13) -0.004(10) 0.010(10)
C8 0.05(2) 0.033(18) 0.042(17) 0.007(14) 0.001(14) 0.005(15)
N5 0.033(15) 0.045(17) 0.066(18) 0.008(14) 0.007(13) 0.024(13)
N3 0.009(12) 0.057(18) 0.10(2) 0.042(17) -0.002(13) 0.015(11)
C7 0.046(19) 0.06(2) 0.028(15) 0.010(14) -0.006(13) 0.037(17)
C1 0.09(3) 0.035(18) 0.027(16) 0.015(14) -0.020(16) -0.015(17)
C2 -0.004(12) 0.05(2) 0.06(2) 0.015(16) 0.000(12) -0.017(12)
C3 0.07(3) 0.032(18) 0.05(2) 0.013(15) -0.006(18) -0.017(17)
C4 -0.013(10) 0.027(16) 0.12(3) 0.030(17) -0.019(13) -0.024(10)
C5 0.06(2) 0.014(15) 0.08(2) 0.013(15) 0.020(19) 0.019(14)
C6 0.06(2) 0.04(2) 0.06(2) 0.025(17) -0.007(17) -0.002(17)
C112 0.025(17) 0.06(2) 0.08(3) 0.01(2) 0.012(16) 0.000(16)
C113 0.023(17) 0.08(3) 0.08(3) 0.00(2) 0.009(17) 0.006(17)
C114 0.04(2) 0.030(19) 0.13(4) 0.02(2) 0.01(2) -0.006(15)
C115 0.024(18) 0.09(3) 0.13(4) 0.06(3) 0.02(2) 0.033(19)
C116 0.026(17) 0.05(2) 0.10(3) 0.025(19) -0.032(17) 0.009(15)
C131 0.026(15) 0.038(18) 0.050(18) 0.019(14) 0.001(13) 0.014(13)
C132 0.018(16) 0.044(19) 0.09(3) 0.032(19) -0.006(16) -0.023(14)
C133 0.039(19) 0.07(3) 0.06(2) 0.020(19) -0.021(16) 0.013(17)
C134 0.10(3) 0.08(3) 0.05(2) 0.00(2) 0.00(2) 0.05(3)
C135 0.14(4) 0.03(2) 0.04(2) -0.021(16) -0.03(2) -0.01(2)
C136 0.05(2) 0.032(19) 0.08(2) 0.020(17) 0.006(18) 0.021(15)
C121 0.014(13) 0.042(19) 0.052(18) 0.016(15) -0.008(12) 0.010(12)
C122 0.06(3) 0.07(3) 0.10(3) 0.02(3) 0.02(2) -0.01(2)
C123 0.11(4) 0.08(4) 0.13(5) -0.07(3) 0.03(4) -0.02(3)
C126 0.06(2) 0.027(18) 0.08(3) 0.008(17) -0.03(2) 0.027(16)
C16 0.030(17) 0.022(16) 0.09(3) 0.027(16) 0.007(16) 0.015(13)
C15 0.001(12) 0.046(19) 0.07(2) 0.019(16) -0.009(12) 0.011(11)
C9 0.001(13) 0.08(3) 0.048(18) 0.021(17) 0.005(11) -0.002(13)
C10 -0.011(10) 0.047(18) 0.046(16) 0.016(14) -0.011(10) -0.008(10)
C11 0.011(15) 0.06(2) 0.07(2) -0.012(18) -0.003(14) 0.001(14)
C12 0.014(15) 0.07(2) 0.06(2) 0.008(18) -0.011(13) 0.018(15)
C13 0.016(16) 0.07(3) 0.08(2) -0.01(2) -0.001(15) -0.009(15)
C14 -0.015(11) 0.08(3) 0.11(3) 0.01(2) -0.002(13) 0.010(13)
C221 0.040(18) 0.032(17) 0.039(16) -0.008(13) 0.010(13) 0.008(13)
C222 0.024(17) 0.06(2) 0.11(3) 0.01(2) 0.021(19) 0.009(16)
C223 0.04(2) 0.05(2) 0.06(2) 0.006(18) 0.003(17) 0.018(17)
C224 0.07(3) 0.05(2) 0.06(2) 0.012(18) -0.020(19) -0.018(19)
C225 0.08(3) 0.04(2) 0.07(3) 0.003(18) -0.01(2) 0.000(19)
C226 0.032(17) 0.05(2) 0.06(2) -0.002(16) 0.006(14) 0.019(14)
C231 0.034(17) 0.05(2) 0.06(2) 0.010(17) -0.011(15) 0.027(15)
C232 0.07(2) 0.031(19) 0.09(3) 0.039(19) -0.02(2) 0.006(16)
C233 0.07(3) 0.05(2) 0.08(3) 0.03(2) -0.03(2) 0.008(19)
C234 0.08(3) 0.021(19) 0.16(4) 0.03(2) 0.05(3) 0.019(18)
C236 0.05(2) 0.039(19) 0.045(18) 0.001(15) -0.010(15) 0.015(16)
C211 0.07(2) 0.05(2) 0.033(17) 0.001(15) -0.008(16) -0.004(18)
C212 0.034(19) 0.06(3) 0.12(4) 0.05(3) -0.02(2) 0.007(17)
C215 0.19(6) 0.09(4) 0.17(5) 0.10(4) 0.14(5) 0.12(4)
C216 0.05(2) 0.06(3) 0.10(3) 0.03(2) 0.03(2) 0.04(2)

loop_
_atom_type_symbol
_atom_type_description
_atom_type_scat_dispersion_real
_atom_type_scat_dispersion_imag
_atom_type_scat_source
C C 0.0033 0.0016 'International Tables Vol C Tables 4.2.6.8 and 6.1.1.4'
H H 0.0000 0.0000 'International Tables Vol C Tables 4.2.6.8 and 6.1.1.4'
N N 0.0061 0.0033 'International Tables Vol C Tables 4.2.6.8 and 6.1.1.4'
O O 0.0106 0.0060 'International Tables Vol C Tables 4.2.6.8 and 6.1.1.4'
P P 0.1023 0.0942 'International Tables Vol C Tables 4.2.6.8 and 6.1.1.4'
S S 0.1246 0.1234 'International Tables Vol C Tables 4.2.6.8 and 6.1.1.4'
Pd Pd -0.9988 1.0072 'International Tables Vol C Tables 4.2.6.8 and 6.1.1.4'

loop_
_geom_angle_atom_site_label_1
_geom_angle_atom_site_label_2
_geom_angle_atom_site_label_3
_geom_angle
N1 Pd1 C2 84.2(10)
N1 Pd1 P1 177.4(7)
C2 Pd1 P1 95.7(9)
N1 Pd1 S1 80.3(6)
C2 Pd1 S1 164.1(9)
P1 Pd1 S1 99.9(3)
N4 Pd2 C10 84.7(6)
N4 Pd2 P2 174.6(6)
C10 Pd2 P2 92.3(3)
N4 Pd2 S2 82.4(6)
C10 Pd2 S2 166.9(3)
P2 Pd2 S2 100.7(3)
C8 S1 Pd1 96.2(11)
C16 S2 Pd2 95.4(4)
C131 P1 C111 107.7(5)
C131 P1 C121 100.9(5)
C111 P1 C121 105.4(5)
C131 P1 Pd1 115.3(4)
C111 P1 Pd1 112.9(5)
C121 P1 Pd1 113.5(4)
C231 P2 C211 104.7(5)
C231 P2 C221 108.1(5)
C211 P2 C221 100.8(5)
C231 P2 Pd2 112.9(4)
C211 P2 Pd2 116.8(4)
C221 P2 Pd2 112.5(4)
C7 N1 N2 122(2)
C7 N1 Pd1 113.8(16)
N2 N1 Pd1 124.5(15)
C8 N2 N1 114(2)
N2 C8 N3 119(3)
N2 C8 S1 125(2)
N3 C8 S1 115(2)
C16 N5 N4 115.5(19)
C15 N4 N5 122.2(18)
C15 N4 Pd2 116.2(12)
N5 N4 Pd2 121.5(16)
C8 N3 H3A 120.0
C8 N3 H3B 120.0
H3A N3 H3B 120.0
N1 C7 C1 116(2)
N1 C7 H7 121.8
C1 C7 H7 121.8
C6 C1 C2 120(3)
C6 C1 C7 122(3)
C2 C1 C7 118(3)
C3 C2 C1 122(3)
C3 C2 Pd1 131(3)
C1 C2 Pd1 107(2)
C2 C3 C4 118(3)
C2 C3 H3 120.9
C4 C3 H3 120.9
C5 C4 C3 117(3)
C5 C4 H4 121.5
C3 C4 H4 121.5
C6 C5 C4 119(3)
C6 C5 H5 120.3
C4 C5 H5 120.3
C5 C6 C1 124(3)
C5 C6 H6 118.2
C1 C6 H6 118.2
C112 C111 C116 120.0
C112 C111 P1 117.6(3)
C116 C111 P1 122.4(3)
C113 C112 C111 120.0
C113 C112 H112 120.0
C111 C112 H112 120.0
C114 C113 C112 120.0
C114 C113 H113 120.0
C112 C113 H113 120.0
C113 C114 C115 120.0
C113 C114 H114 120.0
C115 C114 H114 120.0
C116 C115 C114 120.0
C116 C115 H115 120.0
C114 C115 H115 120.0
C115 C116 C111 120.0
C115 C116 H116 120.0
C111 C116 H116 120.0
C132 C131 C136 120.0
C132 C131 P1 121.3(3)
C136 C131 P1 118.6(3)
C131 C132 C133 120.0
C131 C132 H132 120.0
C133 C132 H132 120.0
C134 C133 C132 120.0
C134 C133 H133 120.0
C132 C133 H133 120.0
C133 C134 C135 120.0
C133 C134 H134 120.0
C135 C134 H134 120.0
C134 C135 C136 120.0
C134 C135 H135 120.0
C136 C135 H135 120.0
C131 C136 C135 120.0
C131 C136 H136 120.0
C135 C136 H136 120.0
C122 C121 C126 120.0
C122 C121 P1 123.6(3)
C126 C121 P1 116.3(3)
C123 C122 C121 120.0
C123 C122 H122 120.0
C121 C122 H122 120.0
C124 C123 C122 120.0
C124 C123 H123 120.0
C122 C123 H123 120.0
C123 C124 C125 120.0
C123 C124 H124 120.0
C125 C124 H124 120.0
C126 C125 C124 120.0
C126 C125 H125 120.0
C124 C125 H125 120.0
C125 C126 C121 120.0
C125 C126 H126 120.0
C121 C126 H126 120.0
N5 C16 N6 119.9(11)
N5 C16 S2 124.9(12)
N6 C16 S2 115.1(3)
N4 C15 C9 115.5(9)
N4 C15 H15 122.2
C9 C15 H15 122.2
C14 C9 C15 120.1
C14 C9 C10 118.9
C15 C9 C10 121.0
C11 C10 C9 119.0
C11 C10 Pd2 138.43(18)
C9 C10 Pd2 102.59(18)
C10 C11 C12 122.4
C10 C11 H11 118.8
C12 C11 H11 118.8
C13 C12 C11 122.2
C13 C12 H12 118.9
C11 C12 H12 118.9
C12 C13 C14 118.8
C12 C13 H13 120.6
C14 C13 H13 120.6
C9 C14 C13 118.3
C9 C14 H14 120.9
C13 C14 H14 120.9
C16 N6 H6A 120.0
C16 N6 H6B 120.0
H6A N6 H6B 120.0
C222 C221 C226 120.0
C222 C221 P2 120.7(3)
C226 C221 P2 119.3(3)
C221 C222 C223 120.0
C221 C222 H222 120.0
C223 C222 H222 120.0
C224 C223 C222 120.0
C224 C223 H223 120.0
C222 C223 H223 120.0
C223 C224 C225 120.0
C223 C224 H224 120.0
C225 C224 H224 120.0
C224 C225 C226 120.0
C224 C225 H225 120.0
C226 C225 H225 120.0
C221 C226 C225 120.0
C221 C226 H226 120.0
C225 C226 H226 120.0
C232 C231 C236 120.0
C232 C231 P2 116.4(3)
C236 C231 P2 123.6(3)
C231 C232 C233 120.0
C231 C232 H232 120.0
C233 C232 H232 120.0
C234 C233 C232 120.0
C234 C233 H233 120.0
C232 C233 H233 120.0
C233 C234 C235 120.0
C233 C234 H234 120.0
C235 C234 H234 120.0
C236 C235 C234 120.0
C236 C235 H235 120.0
C234 C235 H235 120.0
C235 C236 C231 120.0
C235 C236 H236 120.0
C231 C236 H236 120.0
C212 C211 C216 120.0
C212 C211 P2 121.3(3)
C216 C211 P2 118.7(3)
C213 C212 C211 120.0
C213 C212 H212 120.0
C211 C212 H212 120.0
C212 C213 C214 120.0
C212 C213 H213 120.0
C214 C213 H213 120.0
C215 C214 C213 120.0
C215 C214 H214 120.0
C213 C214 H214 120.0
C214 C215 C216 120.0
C214 C215 H215 120.0
C216 C215 H215 120.0
C215 C216 C211 120.0
C215 C216 H216 120.0
C211 C216 H216 120.0

loop_
_geom_bond_atom_site_label_1
_geom_bond_atom_site_label_2
_geom_bond_distance
Pd1 N1 2.054(18)
Pd1 C2 2.08(2)
Pd1 P1 2.242(7)
Pd1 S1 2.333(8)
Pd2 N4 2.064(19)
Pd2 C10 2.074(7)
Pd2 P2 2.261(8)
Pd2 S2 2.348(8)
S1 C8 1.76(3)
S2 C16 1.779(10)
P1 C131 1.818(10)
P1 C111 1.831(10)
P1 C121 1.844(10)
P2 C231 1.802(10)
P2 C211 1.818(9)
P2 C221 1.826(10)
N1 C7 1.33(4)
N1 N2 1.34(3)
N2 C8 1.27(4)
C8 N3 1.36(4)
N5 C16 1.29(3)
N5 N4 1.38(3)
N4 C15 1.28(2)
N3 H3A 0.8600
N3 H3B 0.8600
C7 C1 1.48(5)
C7 H7 0.9300
C1 C6 1.35(5)
C1 C2 1.47(4)
C2 C3 1.30(5)
C3 C4 1.55(4)
C3 H3 0.9300
C4 C5 1.45(4)
C4 H4 0.9300
C5 C6 1.34(5)
C5 H5 0.9300
C6 H6 0.9300
C111 C112 1.3900
C111 C116 1.3900
C112 C113 1.3900
C112 H112 0.9300
C113 C114 1.3900
C113 H113 0.9300
C114 C115 1.3900
C114 H114 0.9300
C115 C116 1.3900
C115 H115 0.9300
C116 H116 0.9300
C131 C132 1.3900
C131 C136 1.3900
C132 C133 1.3900
C132 H132 0.9300
C133 C134 1.3900
C133 H133 0.9300
C134 C135 1.3900
C134 H134 0.9300
C135 C136 1.3901
C135 H135 0.9300
C136 H136 0.9300
C121 C122 1.3900
C121 C126 1.3900
C122 C123 1.3900
C122 H122 0.9300
C123 C124 1.3899
C123 H123 0.9300
C124 C125 1.3900
C124 H124 0.9300
C125 C126 1.3900
C125 H125 0.9300
C126 H126 0.9300
C16 N6 1.3193
C15 C9 1.4199
C15 H15 0.9300
C9 C14 1.3925
C9 C10 1.5734
C10 C11 1.2857
C11 C12 1.4244
C11 H11 0.9300
C12 C13 1.3951
C12 H12 0.9300
C13 C14 1.4799
C13 H13 0.9300
C14 H14 0.9300
N6 H6A 0.8600
N6 H6B 0.8600
C221 C222 1.3900
C221 C226 1.3900
C222 C223 1.3900
C222 H222 0.9300
C223 C224 1.3900
C223 H223 0.9300
C224 C225 1.3900
C224 H224 0.9300
C225 C226 1.3900
C225 H225 0.9300
C226 H226 0.9300
C231 C232 1.3899
C231 C236 1.3901
C232 C233 1.3900
C232 H232 0.9300
C233 C234 1.3900
C233 H233 0.9300
C234 C235 1.3900
C234 H234 0.9300
C235 C236 1.3899
C235 H235 0.9300
C236 H236 0.9300
C211 C212 1.3900
C211 C216 1.3901
C212 C213 1.3900
C212 H212 0.9300
C213 C214 1.3900
C213 H213 0.9300
C214 C215 1.3900
C214 H214 0.9300
C215 C216 1.3900
C215 H215 0.9300
C216 H216 0.9300
